data_4068517
loop_
_publ_author_name
'Fout, Alison R.'
'Scott, Jennifer'
'Miller, Deanna L.'
'Bailey, Brad C.'
'Pink, Maren'
'Mindiola, Daniel J.'

_publ_section_title
;
 Dehydrofluorination of Hydrofluorocarbons by Titanium Alkylidynes via
 Sequential C&#x2212;H/C&#x2212;F Bond Activation Reactions. A Synthetic,
 Structural, and Mechanistic Study of 1,2-CH Bond Addition and \b-Fluoride
 Elimination
;
_journal_issue 1
_journal_name_full Organometallics
_journal_page_first 331
_journal_paper_doi 10.1021/om800910q
_journal_volume 28
_journal_year 2009
_chemical_formula_sum 'C32.25 H53 Cl N P2 Ti'
_chemical_formula_weight 600.05
_chemical_name_systematic
; 
 ? 
;
_space_group_IT_number 14
_symmetry_cell_setting monoclinic
_symmetry_space_group_name_Hall '-P 2ybc'
_symmetry_space_group_name_H-M 'P 1 21/c 1'
_atom_sites_solution_hydrogens geom
_atom_sites_solution_primary direct
_atom_sites_solution_secondary difmap
_audit_creation_method SHELXL-97
_cell_angle_alpha 90.00
_cell_angle_beta 90.052(2)
_cell_angle_gamma 90.00
_cell_formula_units_Z 8
_cell_length_a 11.7571(12)
_cell_length_b 41.721(4)
_cell_length_c 14.7551(14)
_cell_measurement_reflns_used 5554
_cell_measurement_temperature 150(2)
_cell_measurement_theta_max 25.2
_cell_measurement_theta_min 2.7
_cell_volume 7237.6(12)
_computing_cell_refinement 'APEX II v.2.2 (Bruker, 2007)'
_computing_data_collection 'APEX II v.2.2 (Bruker, 2007)'
_computing_data_reduction 'APEX II v.2.2 (Bruker, 2007)'
_computing_molecular_graphics 'SHELXTL (Bruker, 2003)'
_computing_structure_refinement 'SHELXL-97 (Sheldrick, 1997)'
_computing_structure_solution 'SHELXD  (Sheldrick, 2007)'
_diffrn_ambient_temperature 150(2)
_diffrn_detector 'CCD area detector'
_diffrn_detector_area_resol_mean 83.33
_diffrn_detector_type 'Bruker SMART APEXII'
_diffrn_measured_fraction_theta_full 0.993
_diffrn_measured_fraction_theta_max 0.993
_diffrn_measurement_details '0.30 degree frames measured for 120 seconds each'
_diffrn_measurement_device 'APEX II Kappa Duo'
_diffrn_measurement_device_type Kappa
_diffrn_measurement_method 'omega and phi scans'
_diffrn_radiation_monochromator graphite
_diffrn_radiation_source 'fine-focus sealed tube'
_diffrn_radiation_type MoK\a
_diffrn_radiation_wavelength 0.71073
_diffrn_reflns_av_R_equivalents 0.0795
_diffrn_reflns_av_sigmaI/netI 0.0873
_diffrn_reflns_limit_h_max 14
_diffrn_reflns_limit_h_min -7
_diffrn_reflns_limit_k_max 50
_diffrn_reflns_limit_k_min -49
_diffrn_reflns_limit_l_max 17
_diffrn_reflns_limit_l_min -17
_diffrn_reflns_number 46196
_diffrn_reflns_theta_full 25.69
_diffrn_reflns_theta_max 25.69
_diffrn_reflns_theta_min 1.80
_exptl_absorpt_coefficient_mu 0.418
_exptl_absorpt_correction_T_max 0.9794
_exptl_absorpt_correction_T_min 0.9438
_exptl_absorpt_correction_type multi-scan
_exptl_absorpt_process_details 'SADABS, R. Blessing; 1995'
_exptl_crystal_colour red
_exptl_crystal_density_diffrn 1.101
_exptl_crystal_density_method 'not measured'
_exptl_crystal_description plate
_exptl_crystal_F_000 2580
_exptl_crystal_size_max 0.14
_exptl_crystal_size_mid 0.10
_exptl_crystal_size_min 0.05
_refine_diff_density_max 0.460
_refine_diff_density_min -0.335
_refine_diff_density_rms 0.068
_refine_ls_extinction_method none
_refine_ls_goodness_of_fit_ref 1.019
_refine_ls_hydrogen_treatment constr
_refine_ls_matrix_type full
_refine_ls_number_parameters 749
_refine_ls_number_reflns 13635
_refine_ls_number_restraints 48
_refine_ls_restrained_S_all 1.019
_refine_ls_R_factor_all 0.1090
_refine_ls_R_factor_gt 0.0545
_refine_ls_shift/su_max 0.002
_refine_ls_shift/su_mean 0.000
_refine_ls_structure_factor_coef Fsqd
_refine_ls_weighting_details 'calc w=1/[\s^2^(Fo^2^)+(0.0733P)^2^+0.1958P] where P=(Fo^2^+2Fc^2^)/3'
_refine_ls_weighting_scheme calc
_refine_ls_wR_factor_gt 0.1259
_refine_ls_wR_factor_ref 0.1480
_reflns_number_gt 8333
_reflns_number_total 13635
_reflns_threshold_expression >2sigma(I)
_cod_data_source_file om800910q_si_002.cif
_cod_data_source_block 07143
_cod_original_cell_volume 7237.7(12)
_cod_original_sg_symbol_H-M 'P 21/c'
_cod_database_code 4068517

loop_
_symmetry_equiv_pos_as_xyz
'x, y, z'
'-x, y+1/2, -z+1/2'
'-x, -y, -z'
'x, -y-1/2, z-1/2'

loop_
_atom_site_label
_atom_site_type_symbol
_atom_site_fract_x
_atom_site_fract_y
_atom_site_fract_z
_atom_site_U_iso_or_equiv
_atom_site_adp_type
_atom_site_occupancy
_atom_site_symmetry_multiplicity
_atom_site_calc_flag
_atom_site_refinement_flags
_atom_site_disorder_assembly
_atom_site_disorder_group
Ti1A Ti 0.28246(5) 0.204153(15) -0.00345(4) 0.02653(16) Uani 1 1 d . . .
Ti1B Ti -0.24999(5) 0.437596(15) 0.26772(4) 0.02429(16) Uani 1 1 d . . .
P1A P 0.08099(7) 0.22482(2) -0.04351(6) 0.0272(2) Uani 1 1 d . . .
P2A P 0.49356(8) 0.21575(2) 0.03875(6) 0.0288(2) Uani 1 1 d . . .
P1B P -0.44938(7) 0.41679(2) 0.22639(6) 0.0243(2) Uani 1 1 d . . .
P2B P -0.03783(7) 0.44664(2) 0.22477(6) 0.0265(2) Uani 1 1 d . . .
N1A N 0.2915(2) 0.25334(7) 0.01826(18) 0.0247(6) Uani 1 1 d . . .
N1B N -0.2438(2) 0.43256(7) 0.12745(18) 0.0258(6) Uani 1 1 d . . .
Cl1A Cl 0.30982(8) 0.17398(2) -0.13126(7) 0.0417(3) Uani 1 1 d . . .
Cl1B Cl -0.22018(8) 0.40438(3) 0.38836(7) 0.0453(3) Uani 1 1 d . . .
C1A C -0.0495(3) 0.20265(9) -0.0128(3) 0.0352(9) Uani 1 1 d . . .
H1A H -0.1169 0.2153 -0.0336 0.042 Uiso 1 1 calc R . .
C2A C -0.0590(3) 0.19745(11) 0.0887(3) 0.0479(11) Uani 1 1 d . . .
H2A H -0.1213 0.1825 0.1012 0.072 Uiso 1 1 calc R . .
H2B H -0.0743 0.2180 0.1186 0.072 Uiso 1 1 calc R . .
H2C H 0.0125 0.1885 0.1118 0.072 Uiso 1 1 calc R . .
C3A C -0.0484(4) 0.17080(11) -0.0629(3) 0.0635(14) Uani 1 1 d . . .
H3A H -0.1176 0.1588 -0.0483 0.095 Uiso 1 1 calc R . .
H3B H 0.0184 0.1584 -0.0444 0.095 Uiso 1 1 calc R . .
H3C H -0.0454 0.1747 -0.1284 0.095 Uiso 1 1 calc R . .
C4A C 0.0529(3) 0.23908(10) -0.1602(3) 0.0412(10) Uani 1 1 d . . .
H4A H 0.0468 0.2196 -0.1994 0.049 Uiso 1 1 calc R . .
C5A C -0.0571(4) 0.25781(15) -0.1721(3) 0.0803(18) Uani 1 1 d . . .
H5A H -0.0648 0.2645 -0.2355 0.120 Uiso 1 1 calc R . .
H5B H -0.0556 0.2768 -0.1331 0.120 Uiso 1 1 calc R . .
H5C H -0.1217 0.2442 -0.1553 0.120 Uiso 1 1 calc R . .
C6A C 0.1538(4) 0.25822(11) -0.1948(3) 0.0534(12) Uani 1 1 d . . .
H6A H 0.1423 0.2634 -0.2589 0.080 Uiso 1 1 calc R . .
H6B H 0.2234 0.2455 -0.1879 0.080 Uiso 1 1 calc R . .
H6C H 0.1608 0.2781 -0.1598 0.080 Uiso 1 1 calc R . .
C7A C 0.0860(3) 0.26038(8) 0.0267(2) 0.0255(8) Uani 1 1 d . . .
C8A C -0.0091(3) 0.27743(8) 0.0595(2) 0.0289(8) Uani 1 1 d . . .
H8A H -0.0831 0.2704 0.0428 0.035 Uiso 1 1 calc R . .
C9A C 0.0014(3) 0.30389(9) 0.1148(2) 0.0309(8) Uani 1 1 d . . .
C10A C -0.1024(3) 0.32204(10) 0.1482(3) 0.0442(10) Uani 1 1 d . . .
H10A H -0.1715 0.3114 0.1262 0.066 Uiso 1 1 calc R . .
H10B H -0.1001 0.3441 0.1254 0.066 Uiso 1 1 calc R . .
H10C H -0.1027 0.3223 0.2146 0.066 Uiso 1 1 calc R . .
C11A C 0.1107(3) 0.31302(9) 0.1408(2) 0.0331(9) Uani 1 1 d . . .
H11A H 0.1200 0.3306 0.1809 0.040 Uiso 1 1 calc R . .
C12A C 0.2057(3) 0.29703(8) 0.1095(2) 0.0301(8) Uani 1 1 d . . .
H12A H 0.2790 0.3041 0.1279 0.036 Uiso 1 1 calc R . .
C13A C 0.1962(3) 0.27064(8) 0.0512(2) 0.0260(8) Uani 1 1 d . . .
C14A C 0.3891(3) 0.27140(8) -0.0076(2) 0.0276(8) Uani 1 1 d . . .
C15A C 0.3838(3) 0.30275(9) -0.0412(2) 0.0336(9) Uani 1 1 d . . .
H15A H 0.3122 0.3132 -0.0463 0.040 Uiso 1 1 calc R . .
C16A C 0.4826(3) 0.31882(9) -0.0673(3) 0.0361(9) Uani 1 1 d . . .
H16A H 0.4768 0.3401 -0.0900 0.043 Uiso 1 1 calc R . .
C17A C 0.5894(3) 0.30460(10) -0.0612(3) 0.0376(9) Uani 1 1 d . . .
C18A C 0.6959(3) 0.32253(10) -0.0911(3) 0.0516(12) Uani 1 1 d . . .
H18A H 0.7621 0.3141 -0.0585 0.077 Uiso 1 1 calc R . .
H18B H 0.6872 0.3454 -0.0777 0.077 Uiso 1 1 calc R . .
H18C H 0.7069 0.3196 -0.1565 0.077 Uiso 1 1 calc R . .
C19A C 0.5946(3) 0.27351(9) -0.0286(2) 0.0329(9) Uani 1 1 d . . .
H19A H 0.6664 0.2632 -0.0243 0.039 Uiso 1 1 calc R . .
C20A C 0.4972(3) 0.25684(9) -0.0019(2) 0.0285(8) Uani 1 1 d . . .
C21A C 0.5325(3) 0.21887(9) 0.1614(2) 0.0358(9) Uani 1 1 d . . .
H21A H 0.5285 0.1968 0.1873 0.043 Uiso 1 1 calc R . .
C22A C 0.6524(3) 0.23146(12) 0.1793(3) 0.0554(13) Uani 1 1 d . . .
H22A H 0.6648 0.2333 0.2448 0.083 Uiso 1 1 calc R . .
H22B H 0.6611 0.2526 0.1512 0.083 Uiso 1 1 calc R . .
H22C H 0.7082 0.2166 0.1534 0.083 Uiso 1 1 calc R . .
C23A C 0.4458(3) 0.23948(11) 0.2132(3) 0.0469(11) Uani 1 1 d . . .
H23A H 0.4637 0.2390 0.2780 0.070 Uiso 1 1 calc R . .
H23B H 0.3691 0.2310 0.2033 0.070 Uiso 1 1 calc R . .
H23C H 0.4495 0.2616 0.1911 0.070 Uiso 1 1 calc R . .
C24A C 0.6153(3) 0.19466(9) -0.0136(3) 0.0386(9) Uani 1 1 d . . .
H24A H 0.6869 0.2050 0.0085 0.046 Uiso 1 1 calc R . .
C25A C 0.6140(3) 0.19651(10) -0.1168(3) 0.0463(11) Uani 1 1 d . . .
H25A H 0.6777 0.1841 -0.1412 0.069 Uiso 1 1 calc R . .
H25B H 0.6211 0.2189 -0.1358 0.069 Uiso 1 1 calc R . .
H25C H 0.5422 0.1877 -0.1397 0.069 Uiso 1 1 calc R . .
C26A C 0.6141(4) 0.15949(11) 0.0197(3) 0.0611(13) Uani 1 1 d . . .
H26A H 0.6799 0.1481 -0.0052 0.092 Uiso 1 1 calc R . .
H26B H 0.5440 0.1490 -0.0006 0.092 Uiso 1 1 calc R . .
H26C H 0.6176 0.1591 0.0861 0.092 Uiso 1 1 calc R . .
C27A C 0.2468(3) 0.17890(9) 0.0973(3) 0.0362(9) Uani 1 1 d . A .
H27A H 0.2150 0.1939 0.1388 0.043 Uiso 1 1 calc R . .
C28A C 0.2411(3) 0.14745(9) 0.1485(2) 0.0461(11) Uani 1 1 d D . .
C29A C 0.2706(7) 0.12015(12) 0.0823(4) 0.090(3) Uani 0.842(9) 1 d PD A 1
H29A H 0.2131 0.1192 0.0343 0.134 Uiso 0.842(9) 1 calc PR A 1
H29B H 0.2720 0.0997 0.1151 0.134 Uiso 0.842(9) 1 calc PR A 1
H29C H 0.3454 0.1241 0.0555 0.134 Uiso 0.842(9) 1 calc PR A 1
C30A C 0.3300(5) 0.14770(17) 0.2254(4) 0.077(2) Uani 0.842(9) 1 d PD A 1
H30A H 0.4062 0.1502 0.1994 0.116 Uiso 0.842(9) 1 calc PR A 1
H30B H 0.3261 0.1275 0.2589 0.116 Uiso 0.842(9) 1 calc PR A 1
H30C H 0.3143 0.1656 0.2666 0.116 Uiso 0.842(9) 1 calc PR A 1
C31A C 0.1236(4) 0.14056(15) 0.1904(5) 0.070(2) Uani 0.842(9) 1 d PD A 1
H31A H 0.1006 0.1587 0.2285 0.106 Uiso 0.842(9) 1 calc PR A 1
H31B H 0.1277 0.1211 0.2274 0.106 Uiso 0.842(9) 1 calc PR A 1
H31C H 0.0676 0.1375 0.1419 0.106 Uiso 0.842(9) 1 calc PR A 1
C29C C 0.191(3) 0.1239(6) 0.0788(16) 0.090(3) Uani 0.158(9) 1 d PD A 2
H29D H 0.1120 0.1300 0.0653 0.134 Uiso 0.158(9) 1 calc PR A 2
H29E H 0.1923 0.1021 0.1037 0.134 Uiso 0.158(9) 1 calc PR A 2
H29F H 0.2359 0.1246 0.0230 0.134 Uiso 0.158(9) 1 calc PR A 2
C30C C 0.3635(9) 0.1368(7) 0.171(2) 0.077(2) Uani 0.158(9) 1 d PD A 2
H30D H 0.3962 0.1258 0.1183 0.116 Uiso 0.158(9) 1 calc PR A 2
H30E H 0.3624 0.1222 0.2228 0.116 Uiso 0.158(9) 1 calc PR A 2
H30F H 0.4097 0.1557 0.1856 0.116 Uiso 0.158(9) 1 calc PR A 2
C31C C 0.170(2) 0.1456(7) 0.2358(12) 0.070(2) Uani 0.158(9) 1 d PD A 2
H31D H 0.2193 0.1483 0.2886 0.106 Uiso 0.158(9) 1 calc PR A 2
H31E H 0.1316 0.1248 0.2391 0.106 Uiso 0.158(9) 1 calc PR A 2
H31F H 0.1123 0.1627 0.2353 0.106 Uiso 0.158(9) 1 calc PR A 2
C1B C -0.5806(3) 0.43029(9) 0.2834(2) 0.0333(9) Uani 1 1 d . . .
H1D H -0.6474 0.4216 0.2494 0.040 Uiso 1 1 calc R . .
C2B C -0.5827(3) 0.41660(11) 0.3803(3) 0.0470(11) Uani 1 1 d . . .
H2D H -0.6498 0.4247 0.4123 0.071 Uiso 1 1 calc R . .
H2E H -0.5138 0.4232 0.4127 0.071 Uiso 1 1 calc R . .
H2F H -0.5860 0.3932 0.3776 0.071 Uiso 1 1 calc R . .
C3B C -0.5890(3) 0.46660(9) 0.2849(3) 0.0417(10) Uani 1 1 d . . .
H3D H -0.6596 0.4730 0.3152 0.063 Uiso 1 1 calc R . .
H3E H -0.5890 0.4748 0.2227 0.063 Uiso 1 1 calc R . .
H3F H -0.5238 0.4755 0.3180 0.063 Uiso 1 1 calc R . .
C4B C -0.4703(3) 0.37308(8) 0.2115(3) 0.0320(8) Uani 1 1 d . . .
H4D H -0.4779 0.3636 0.2734 0.038 Uiso 1 1 calc R . .
C5B C -0.3654(3) 0.35801(10) 0.1682(3) 0.0484(11) Uani 1 1 d . . .
H5D H -0.3772 0.3349 0.1616 0.073 Uiso 1 1 calc R . .
H5E H -0.2990 0.3619 0.2068 0.073 Uiso 1 1 calc R . .
H5F H -0.3527 0.3676 0.1084 0.073 Uiso 1 1 calc R . .
C6B C -0.5770(3) 0.36391(10) 0.1588(3) 0.0495(11) Uani 1 1 d . . .
H6D H -0.5819 0.3405 0.1542 0.074 Uiso 1 1 calc R . .
H6E H -0.5735 0.3732 0.0978 0.074 Uiso 1 1 calc R . .
H6F H -0.6442 0.3721 0.1904 0.074 Uiso 1 1 calc R . .
C7B C -0.4501(3) 0.43352(8) 0.1129(2) 0.0259(8) Uani 1 1 d . . .
C8B C -0.5487(3) 0.44101(9) 0.0639(2) 0.0346(9) Uani 1 1 d . . .
H8D H -0.6209 0.4367 0.0900 0.042 Uiso 1 1 calc R . .
C9B C -0.5432(3) 0.45468(10) -0.0220(3) 0.0424(10) Uani 1 1 d . . .
C10B C -0.6509(4) 0.46291(12) -0.0747(3) 0.0583(13) Uani 1 1 d . . .
H10D H -0.6456 0.4849 -0.0974 0.087 Uiso 1 1 calc R . .
H10E H -0.7171 0.4610 -0.0348 0.087 Uiso 1 1 calc R . .
H10F H -0.6591 0.4481 -0.1259 0.087 Uiso 1 1 calc R . .
C11B C -0.4365(4) 0.46119(10) -0.0576(3) 0.0467(11) Uani 1 1 d . . .
H11D H -0.4310 0.4707 -0.1159 0.056 Uiso 1 1 calc R . .
C12B C -0.3375(3) 0.45410(10) -0.0104(2) 0.0387(10) Uani 1 1 d . . .
H12D H -0.2657 0.4591 -0.0363 0.046 Uiso 1 1 calc R . .
C13B C -0.3427(3) 0.43962(8) 0.0755(2) 0.0271(8) Uani 1 1 d . . .
C14B C -0.1483(3) 0.41994(8) 0.0815(2) 0.0287(8) Uani 1 1 d . . .
C15B C 0.0725(3) 0.39476(10) 0.3087(3) 0.0460(11) Uani 1 1 d . . .
H15D H 0.1397 0.3872 0.3417 0.069 Uiso 1 1 calc R . .
H15E H 0.0673 0.3836 0.2504 0.069 Uiso 1 1 calc R . .
H15F H 0.0041 0.3903 0.3445 0.069 Uiso 1 1 calc R . .
C16B C -0.1554(3) 0.40165(9) 0.0013(2) 0.0376(9) Uani 1 1 d . . .
H16D H -0.2274 0.3984 -0.0265 0.045 Uiso 1 1 calc R . .
C17B C -0.0597(4) 0.38846(10) -0.0376(3) 0.0436(10) Uani 1 1 d . . .
H17D H -0.0676 0.3766 -0.0922 0.052 Uiso 1 1 calc R . .
C18B C 0.0486(3) 0.39189(10) 0.0002(3) 0.0440(10) Uani 1 1 d . . .
C19B C 0.1526(4) 0.37644(13) -0.0420(3) 0.0655(14) Uani 1 1 d . . .
H19D H 0.2137 0.3752 0.0032 0.098 Uiso 1 1 calc R . .
H19E H 0.1782 0.3893 -0.0936 0.098 Uiso 1 1 calc R . .
H19F H 0.1334 0.3548 -0.0627 0.098 Uiso 1 1 calc R . .
C20B C 0.0559(3) 0.41007(10) 0.0791(3) 0.0407(10) Uani 1 1 d . . .
H20D H 0.1283 0.4131 0.1063 0.049 Uiso 1 1 calc R . .
C21B C -0.0393(3) 0.42410(9) 0.1197(2) 0.0309(8) Uani 1 1 d . . .
C22B C 0.0095(3) 0.48763(9) 0.1912(3) 0.0349(9) Uani 1 1 d . . .
H22D H 0.0100 0.5011 0.2473 0.042 Uiso 1 1 calc R . .
C23B C 0.1290(3) 0.48896(12) 0.1510(3) 0.0540(12) Uani 1 1 d . . .
H23D H 0.1470 0.5111 0.1339 0.081 Uiso 1 1 calc R . .
H23E H 0.1325 0.4752 0.0971 0.081 Uiso 1 1 calc R . .
H23F H 0.1841 0.4814 0.1960 0.081 Uiso 1 1 calc R . .
C24B C -0.0762(3) 0.50269(10) 0.1253(3) 0.0466(11) Uani 1 1 d . . .
H24D H -0.0513 0.5244 0.1094 0.070 Uiso 1 1 calc R . .
H24E H -0.1512 0.5037 0.1541 0.070 Uiso 1 1 calc R . .
H24F H -0.0808 0.4896 0.0702 0.070 Uiso 1 1 calc R . .
C25B C 0.0823(3) 0.43083(9) 0.2925(2) 0.0326(9) Uani 1 1 d . . .
H25D H 0.1542 0.4349 0.2582 0.039 Uiso 1 1 calc R . .
C26B C 0.0882(3) 0.44940(11) 0.3816(3) 0.0483(11) Uani 1 1 d . . .
H26D H 0.1500 0.4408 0.4190 0.073 Uiso 1 1 calc R . .
H26E H 0.0159 0.4472 0.4140 0.073 Uiso 1 1 calc R . .
H26F H 0.1024 0.4721 0.3689 0.073 Uiso 1 1 calc R . .
C27B C -0.2870(3) 0.47890(9) 0.3062(2) 0.0327(9) Uani 1 1 d . . .
H27D H -0.3185 0.4890 0.2542 0.039 Uiso 1 1 calc R . .
C28B C -0.2916(4) 0.50461(10) 0.3802(3) 0.0451(10) Uani 1 1 d . . .
C29B C -0.3843(5) 0.53037(12) 0.3613(4) 0.0799(17) Uani 1 1 d . . .
H29G H -0.3706 0.5402 0.3020 0.120 Uiso 1 1 calc R . .
H29H H -0.3813 0.5469 0.4085 0.120 Uiso 1 1 calc R . .
H29I H -0.4595 0.5202 0.3615 0.120 Uiso 1 1 calc R . .
C30B C -0.1774(4) 0.52206(13) 0.3815(4) 0.0782(17) Uani 1 1 d . . .
H30G H -0.1166 0.5068 0.3957 0.117 Uiso 1 1 calc R . .
H30H H -0.1790 0.5389 0.4277 0.117 Uiso 1 1 calc R . .
H30I H -0.1633 0.5317 0.3219 0.117 Uiso 1 1 calc R . .
C31B C -0.3140(6) 0.48923(14) 0.4718(3) 0.098(2) Uani 1 1 d . . .
H31G H -0.3866 0.4777 0.4698 0.146 Uiso 1 1 calc R . .
H31H H -0.3173 0.5059 0.5185 0.146 Uiso 1 1 calc R . .
H31I H -0.2525 0.4742 0.4860 0.146 Uiso 1 1 calc R . .
C1S C 0.075(2) 0.5697(9) 0.3828(16) 0.069(6) Uani 0.25 1 d PD B 1
H1S1 H -0.0084 0.5689 0.3843 0.104 Uiso 0.25 1 calc PR B 1
H1S2 H 0.1015 0.5891 0.4135 0.104 Uiso 0.25 1 calc PR B 1
H1S3 H 0.1057 0.5508 0.4137 0.104 Uiso 0.25 1 calc PR B 1
C2S C 0.1111(19) 0.5699(6) 0.2945(15) 0.094(7) Uani 0.25 1 d PD B 1
H2S1 H 0.0819 0.5895 0.2643 0.112 Uiso 0.25 1 calc PR B 1
H2S2 H 0.0789 0.5511 0.2626 0.112 Uiso 0.25 1 calc PR B 1
C3S C 0.232(2) 0.5692(8) 0.287(2) 0.178(16) Uani 0.25 1 d PD B 1
H3S1 H 0.2646 0.5607 0.3433 0.214 Uiso 0.25 1 calc PR B 1
H3S2 H 0.2530 0.5546 0.2366 0.214 Uiso 0.25 1 calc PR B 1
C4S C 0.277(3) 0.5993(7) 0.270(2) 0.138(14) Uani 0.25 1 d PD B 1
H4S1 H 0.2544 0.6140 0.3193 0.165 Uiso 0.25 1 calc PR B 1
H4S2 H 0.2439 0.6077 0.2127 0.165 Uiso 0.25 1 calc PR B 1
C5S C 0.396(4) 0.5994(14) 0.262(3) 0.106(11) Uani 0.25 1 d PD B 1
H5S1 H 0.4204 0.6190 0.2318 0.159 Uiso 0.25 1 calc PR B 1
H5S2 H 0.4202 0.5807 0.2271 0.159 Uiso 0.25 1 calc PR B 1
H5S3 H 0.4296 0.5984 0.3230 0.159 Uiso 0.25 1 calc PR B 1
C1D C 0.107(2) 0.5702(8) 0.3490(18) 0.069(6) Uani 0.25 1 d PD C 2
H1D1 H 0.0755 0.5733 0.4098 0.104 Uiso 0.25 1 calc PR C 2
H1D2 H 0.1250 0.5475 0.3400 0.104 Uiso 0.25 1 calc PR C 2
H1D3 H 0.0516 0.5771 0.3036 0.104 Uiso 0.25 1 calc PR C 2
C2D C 0.1999(19) 0.5872(6) 0.3407(15) 0.094(7) Uani 0.25 1 d PD C 2
H2D1 H 0.1807 0.6069 0.3068 0.112 Uiso 0.25 1 calc PR C 2
H2D2 H 0.2245 0.5938 0.4021 0.112 Uiso 0.25 1 calc PR C 2
C3D C 0.285(3) 0.5739(8) 0.301(2) 0.178(16) Uani 0.25 1 d PD C 2
H3D1 H 0.2973 0.5533 0.3333 0.214 Uiso 0.25 1 calc PR C 2
H3D2 H 0.2580 0.5682 0.2397 0.214 Uiso 0.25 1 calc PR C 2
C4D C 0.380(3) 0.5855(9) 0.291(2) 0.138(14) Uani 0.25 1 d PD C 2
H4D1 H 0.4341 0.5674 0.2952 0.165 Uiso 0.25 1 calc PR C 2
H4D2 H 0.3938 0.5990 0.3448 0.165 Uiso 0.25 1 calc PR C 2
C5D C 0.413(4) 0.6021(16) 0.224(3) 0.106(11) Uani 0.25 1 d PD C 2
H5D1 H 0.4962 0.6002 0.2176 0.159 Uiso 0.25 1 calc PR C 2
H5D2 H 0.3930 0.6246 0.2331 0.159 Uiso 0.25 1 calc PR C 2
H5D3 H 0.3770 0.5943 0.1681 0.159 Uiso 0.25 1 calc PR C 2

loop_
_atom_site_aniso_label
_atom_site_aniso_U_11
_atom_site_aniso_U_22
_atom_site_aniso_U_33
_atom_site_aniso_U_23
_atom_site_aniso_U_13
_atom_site_aniso_U_12
Ti1A 0.0214(3) 0.0255(4) 0.0328(4) -0.0065(3) -0.0002(3) 0.0004(3)
Ti1B 0.0204(3) 0.0281(4) 0.0244(3) 0.0014(3) -0.0002(2) -0.0020(3)
P1A 0.0197(5) 0.0337(6) 0.0282(5) -0.0069(4) 0.0003(4) -0.0005(4)
P2A 0.0207(5) 0.0306(5) 0.0350(5) -0.0060(4) 0.0000(4) 0.0023(4)
P1B 0.0191(5) 0.0261(5) 0.0278(5) 0.0008(4) 0.0006(4) -0.0015(4)
P2B 0.0196(5) 0.0331(5) 0.0267(5) 0.0018(4) -0.0009(4) -0.0019(4)
N1A 0.0175(15) 0.0245(16) 0.0322(16) -0.0017(13) 0.0006(12) 0.0015(12)
N1B 0.0202(15) 0.0337(17) 0.0235(15) 0.0020(13) -0.0002(12) -0.0048(12)
Cl1A 0.0373(6) 0.0448(6) 0.0430(6) -0.0179(5) 0.0007(4) 0.0030(4)
Cl1B 0.0387(6) 0.0533(7) 0.0438(6) 0.0221(5) -0.0016(4) -0.0016(5)
C1A 0.022(2) 0.037(2) 0.047(2) -0.0070(18) -0.0008(16) -0.0068(16)
C2A 0.033(2) 0.053(3) 0.058(3) 0.002(2) 0.0096(19) -0.0086(19)
C3A 0.056(3) 0.055(3) 0.079(3) -0.023(3) 0.012(3) -0.025(2)
C4A 0.033(2) 0.061(3) 0.030(2) -0.0029(19) -0.0015(17) 0.0036(19)
C5A 0.044(3) 0.148(6) 0.048(3) 0.028(3) -0.007(2) 0.031(3)
C6A 0.051(3) 0.068(3) 0.041(2) 0.015(2) -0.002(2) -0.002(2)
C7A 0.0221(19) 0.029(2) 0.0250(18) -0.0008(15) 0.0016(14) 0.0008(15)
C8A 0.0202(19) 0.035(2) 0.032(2) 0.0005(16) 0.0006(15) 0.0017(15)
C9A 0.029(2) 0.032(2) 0.032(2) 0.0006(16) 0.0061(16) 0.0088(16)
C10A 0.038(2) 0.046(3) 0.049(2) -0.004(2) 0.0060(19) 0.0162(19)
C11A 0.039(2) 0.026(2) 0.035(2) -0.0061(16) 0.0036(17) 0.0050(17)
C12A 0.0228(19) 0.028(2) 0.039(2) -0.0075(16) -0.0014(16) -0.0028(15)
C13A 0.0224(19) 0.0281(19) 0.0274(19) 0.0026(15) 0.0002(14) -0.0001(15)
C14A 0.0215(19) 0.030(2) 0.031(2) -0.0085(16) 0.0008(15) -0.0031(15)
C15A 0.027(2) 0.035(2) 0.038(2) -0.0021(17) 0.0009(16) 0.0006(16)
C16A 0.040(2) 0.028(2) 0.041(2) -0.0022(17) 0.0051(18) -0.0059(17)
C17A 0.031(2) 0.042(2) 0.040(2) -0.0072(18) 0.0058(17) -0.0095(18)
C18A 0.039(3) 0.047(3) 0.068(3) -0.005(2) 0.010(2) -0.016(2)
C19A 0.021(2) 0.040(2) 0.038(2) -0.0069(18) -0.0014(16) -0.0033(16)
C20A 0.023(2) 0.033(2) 0.0296(19) -0.0080(16) -0.0010(15) -0.0025(15)
C21A 0.029(2) 0.040(2) 0.038(2) -0.0018(18) -0.0045(17) 0.0052(17)
C22A 0.028(2) 0.089(4) 0.049(3) -0.018(2) -0.0104(19) 0.006(2)
C23A 0.028(2) 0.074(3) 0.039(2) -0.017(2) -0.0023(18) 0.001(2)
C24A 0.023(2) 0.043(2) 0.050(2) -0.0092(19) 0.0041(17) 0.0054(17)
C25A 0.035(2) 0.051(3) 0.053(3) -0.021(2) 0.0103(19) -0.0008(19)
C26A 0.053(3) 0.044(3) 0.087(4) -0.005(3) 0.018(3) 0.020(2)
C27A 0.030(2) 0.039(2) 0.040(2) -0.0057(18) 0.0004(17) 0.0015(17)
C28A 0.051(3) 0.038(2) 0.050(3) 0.005(2) 0.000(2) 0.001(2)
C29A 0.158(9) 0.027(3) 0.084(5) 0.005(3) 0.032(5) 0.017(4)
C30A 0.073(5) 0.075(5) 0.083(5) 0.036(4) -0.030(4) -0.007(4)
C31A 0.063(4) 0.073(4) 0.075(5) 0.036(4) 0.011(3) 0.000(3)
C29C 0.158(9) 0.027(3) 0.084(5) 0.005(3) 0.032(5) 0.017(4)
C30C 0.073(5) 0.075(5) 0.083(5) 0.036(4) -0.030(4) -0.007(4)
C31C 0.063(4) 0.073(4) 0.075(5) 0.036(4) 0.011(3) 0.000(3)
C1B 0.0209(19) 0.041(2) 0.038(2) -0.0056(17) 0.0017(16) -0.0002(16)
C2B 0.043(3) 0.057(3) 0.040(2) 0.005(2) 0.0146(19) 0.006(2)
C3B 0.035(2) 0.040(2) 0.050(2) -0.0036(19) 0.0017(19) 0.0107(18)
C4B 0.032(2) 0.025(2) 0.039(2) -0.0020(16) 0.0040(16) -0.0048(16)
C5B 0.044(3) 0.030(2) 0.071(3) -0.008(2) 0.012(2) 0.0003(19)
C6B 0.046(3) 0.042(3) 0.060(3) -0.008(2) -0.004(2) -0.016(2)
C7B 0.0246(19) 0.0254(19) 0.0276(19) 0.0002(15) -0.0028(15) 0.0007(15)
C8B 0.028(2) 0.042(2) 0.034(2) 0.0018(17) -0.0037(16) 0.0035(17)
C9B 0.042(3) 0.046(3) 0.039(2) 0.0021(19) -0.0110(19) 0.0069(19)
C10B 0.052(3) 0.077(3) 0.046(3) 0.013(2) -0.014(2) 0.014(2)
C11B 0.053(3) 0.056(3) 0.031(2) 0.016(2) -0.006(2) 0.002(2)
C12B 0.037(2) 0.048(3) 0.031(2) 0.0112(18) 0.0042(17) -0.0069(18)
C13B 0.029(2) 0.0237(19) 0.0291(19) -0.0002(15) -0.0022(15) -0.0031(15)
C14B 0.027(2) 0.032(2) 0.0276(19) 0.0010(16) 0.0010(15) -0.0034(16)
C15B 0.040(2) 0.045(3) 0.053(3) 0.010(2) -0.006(2) 0.0080(19)
C16B 0.035(2) 0.044(2) 0.033(2) -0.0021(18) 0.0025(17) -0.0008(18)
C17B 0.049(3) 0.052(3) 0.030(2) -0.0118(19) 0.0056(19) 0.005(2)
C18B 0.041(3) 0.055(3) 0.036(2) -0.003(2) 0.0114(19) 0.010(2)
C19B 0.050(3) 0.091(4) 0.055(3) -0.019(3) 0.012(2) 0.022(3)
C20B 0.027(2) 0.056(3) 0.039(2) -0.004(2) 0.0052(17) 0.0043(19)
C21B 0.032(2) 0.037(2) 0.0237(19) -0.0011(16) 0.0023(15) -0.0018(17)
C22B 0.029(2) 0.039(2) 0.037(2) 0.0081(17) 0.0011(16) -0.0081(17)
C23B 0.030(2) 0.068(3) 0.064(3) 0.025(2) 0.006(2) -0.013(2)
C24B 0.041(3) 0.044(3) 0.055(3) 0.022(2) 0.003(2) -0.0036(19)
C25B 0.025(2) 0.044(2) 0.030(2) 0.0037(17) -0.0021(15) 0.0020(16)
C26B 0.040(3) 0.062(3) 0.043(2) -0.001(2) -0.0150(19) 0.005(2)
C27B 0.024(2) 0.036(2) 0.038(2) -0.0032(17) 0.0028(16) -0.0031(16)
C28B 0.052(3) 0.042(3) 0.041(2) -0.0144(19) 0.007(2) -0.007(2)
C29B 0.080(4) 0.056(3) 0.103(4) -0.034(3) -0.002(3) 0.009(3)
C30B 0.071(4) 0.080(4) 0.084(4) -0.051(3) 0.012(3) -0.027(3)
C31B 0.180(7) 0.074(4) 0.039(3) -0.020(3) 0.029(3) -0.018(4)
C1S 0.044(14) 0.113(11) 0.051(17) 0.040(14) -0.002(10) -0.039(12)
C2S 0.18(2) 0.058(11) 0.046(10) -0.021(8) 0.011(11) -0.029(11)
C3S 0.18(3) 0.18(3) 0.17(3) -0.11(2) -0.12(3) 0.09(3)
C4S 0.21(4) 0.073(17) 0.13(2) -0.003(15) -0.09(2) 0.046(19)
C5S 0.137(18) 0.098(16) 0.08(3) -0.03(3) -0.02(2) -0.047(16)
C1D 0.044(14) 0.113(11) 0.051(17) 0.040(14) -0.002(10) -0.039(12)
C2D 0.18(2) 0.058(11) 0.046(10) -0.021(8) 0.011(11) -0.029(11)
C3D 0.18(3) 0.18(3) 0.17(3) -0.11(2) -0.12(3) 0.09(3)
C4D 0.21(4) 0.073(17) 0.13(2) -0.003(15) -0.09(2) 0.046(19)
C5D 0.137(18) 0.098(16) 0.08(3) -0.03(3) -0.02(2) -0.047(16)

loop_
_atom_type_symbol
_atom_type_description
_atom_type_scat_dispersion_real
_atom_type_scat_dispersion_imag
_atom_type_scat_source
C C 0.0033 0.0016 'International Tables Vol C Tables 4.2.6.8 and 6.1.1.4'
H H 0.0000 0.0000 'International Tables Vol C Tables 4.2.6.8 and 6.1.1.4'
N N 0.0061 0.0033 'International Tables Vol C Tables 4.2.6.8 and 6.1.1.4'
P P 0.1023 0.0942 'International Tables Vol C Tables 4.2.6.8 and 6.1.1.4'
Cl Cl 0.1484 0.1585 'International Tables Vol C Tables 4.2.6.8 and 6.1.1.4'
Ti Ti 0.2776 0.4457 'International Tables Vol C Tables 4.2.6.8 and 6.1.1.4'

loop_
_geom_angle_atom_site_label_1
_geom_angle_atom_site_label_2
_geom_angle_atom_site_label_3
_geom_angle
C27A Ti1A N1A 116.41(14)
C27A Ti1A Cl1A 112.14(12)
N1A Ti1A Cl1A 131.45(8)
C27A Ti1A P1A 99.39(11)
N1A Ti1A P1A 75.70(8)
Cl1A Ti1A P1A 97.14(4)
C27A Ti1A P2A 97.42(11)
N1A Ti1A P2A 74.41(8)
Cl1A Ti1A P2A 99.47(4)
P1A Ti1A P2A 149.83(4)
C27B Ti1B N1B 113.86(14)
C27B Ti1B Cl1B 111.03(12)
N1B Ti1B Cl1B 135.11(9)
C27B Ti1B P1B 99.87(11)
N1B Ti1B P1B 76.30(8)
Cl1B Ti1B P1B 96.85(4)
C27B Ti1B P2B 99.43(11)
N1B Ti1B P2B 74.80(8)
Cl1B Ti1B P2B 97.55(4)
P1B Ti1B P2B 149.87(4)
C7A P1A C1A 107.23(16)
C7A P1A C4A 105.96(18)
C1A P1A C4A 103.99(18)
C7A P1A Ti1A 96.50(11)
C1A P1A Ti1A 122.46(13)
C4A P1A Ti1A 118.79(13)
C20A P2A C24A 107.01(17)
C20A P2A C21A 104.35(17)
C24A P2A C21A 104.40(17)
C20A P2A Ti1A 96.84(11)
C24A P2A Ti1A 123.32(13)
C21A P2A Ti1A 118.46(12)
C7B P1B C1B 107.45(16)
C7B P1B C4B 105.57(16)
C1B P1B C4B 104.09(17)
C7B P1B Ti1B 95.31(11)
C1B P1B Ti1B 123.43(12)
C4B P1B Ti1B 118.75(12)
C21B P2B C25B 106.45(17)
C21B P2B C22B 104.55(17)
C25B P2B C22B 104.02(17)
C21B P2B Ti1B 97.15(12)
C25B P2B Ti1B 123.25(12)
C22B P2B Ti1B 118.94(12)
C13A N1A C14A 117.3(3)
C13A N1A Ti1A 121.0(2)
C14A N1A Ti1A 121.4(2)
C14B N1B C13B 117.9(3)
C14B N1B Ti1B 122.9(2)
C13B N1B Ti1B 119.0(2)
C2A C1A C3A 110.8(4)
C2A C1A P1A 112.0(3)
C3A C1A P1A 108.1(3)
C2A C1A H1A 108.6
C3A C1A H1A 108.6
P1A C1A H1A 108.6
C1A C2A H2A 109.5
C1A C2A H2B 109.5
H2A C2A H2B 109.5
C1A C2A H2C 109.5
H2A C2A H2C 109.5
H2B C2A H2C 109.5
C1A C3A H3A 109.5
C1A C3A H3B 109.5
H3A C3A H3B 109.5
C1A C3A H3C 109.5
H3A C3A H3C 109.5
H3B C3A H3C 109.5
C6A C4A C5A 110.8(4)
C6A C4A P1A 110.0(3)
C5A C4A P1A 115.0(3)
C6A C4A H4A 106.8
C5A C4A H4A 106.8
P1A C4A H4A 106.8
C4A C5A H5A 109.5
C4A C5A H5B 109.5
H5A C5A H5B 109.5
C4A C5A H5C 109.5
H5A C5A H5C 109.5
H5B C5A H5C 109.5
C4A C6A H6A 109.5
C4A C6A H6B 109.5
H6A C6A H6B 109.5
C4A C6A H6C 109.5
H6A C6A H6C 109.5
H6B C6A H6C 109.5
C8A C7A C13A 119.2(3)
C8A C7A P1A 125.7(3)
C13A C7A P1A 115.1(2)
C9A C8A C7A 122.4(3)
C9A C8A H8A 118.8
C7A C8A H8A 118.8
C8A C9A C11A 117.6(3)
C8A C9A C10A 121.3(3)
C11A C9A C10A 121.0(3)
C9A C10A H10A 109.5
C9A C10A H10B 109.5
H10A C10A H10B 109.5
C9A C10A H10C 109.5
H10A C10A H10C 109.5
H10B C10A H10C 109.5
C12A C11A C9A 121.5(3)
C12A C11A H11A 119.3
C9A C11A H11A 119.3
C11A C12A C13A 121.4(3)
C11A C12A H12A 119.3
C13A C12A H12A 119.3
C12A C13A C7A 117.9(3)
C12A C13A N1A 123.2(3)
C7A C13A N1A 118.9(3)
C15A C14A C20A 117.6(3)
C15A C14A N1A 123.6(3)
C20A C14A N1A 118.8(3)
C16A C15A C14A 120.6(3)
C16A C15A H15A 119.7
C14A C15A H15A 119.7
C17A C16A C15A 121.9(4)
C17A C16A H16A 119.0
C15A C16A H16A 119.0
C19A C17A C16A 117.5(3)
C19A C17A C18A 121.6(4)
C16A C17A C18A 120.9(4)
C17A C18A H18A 109.5
C17A C18A H18B 109.5
H18A C18A H18B 109.5
C17A C18A H18C 109.5
H18A C18A H18C 109.5
H18B C18A H18C 109.5
C17A C19A C20A 121.9(3)
C17A C19A H19A 119.0
C20A C19A H19A 119.0
C19A C20A C14A 120.5(3)
C19A C20A P2A 125.6(3)
C14A C20A P2A 113.8(3)
C22A C21A C23A 109.5(3)
C22A C21A P2A 114.6(3)
C23A C21A P2A 111.0(2)
C22A C21A H21A 107.1
C23A C21A H21A 107.1
P2A C21A H21A 107.1
C21A C22A H22A 109.5
C21A C22A H22B 109.5
H22A C22A H22B 109.5
C21A C22A H22C 109.5
H22A C22A H22C 109.5
H22B C22A H22C 109.5
C21A C23A H23A 109.5
C21A C23A H23B 109.5
H23A C23A H23B 109.5
C21A C23A H23C 109.5
H23A C23A H23C 109.5
H23B C23A H23C 109.5
C25A C24A C26A 111.4(3)
C25A C24A P2A 112.7(3)
C26A C24A P2A 108.1(3)
C25A C24A H24A 108.2
C26A C24A H24A 108.2
P2A C24A H24A 108.2
C24A C25A H25A 109.5
C24A C25A H25B 109.5
H25A C25A H25B 109.5
C24A C25A H25C 109.5
H25A C25A H25C 109.5
H25B C25A H25C 109.5
C24A C26A H26A 109.5
C24A C26A H26B 109.5
H26A C26A H26B 109.5
C24A C26A H26C 109.5
H26A C26A H26C 109.5
H26B C26A H26C 109.5
C28A C27A Ti1A 153.4(3)
C28A C27A H27A 103.3
Ti1A C27A H27A 103.3
C27A C28A C29A 108.3(3)
C27A C28A C31C 118.9(12)
C29A C28A C31C 128.1(13)
C27A C28A C30C 108.3(11)
C29A C28A C30C 73.3(12)
C31C C28A C30C 108.5(2)
C27A C28A C29C 103.6(12)
C29A C28A C29C 36.0(11)
C31C C28A C29C 108.5(2)
C30C C28A C29C 108.5(2)
C27A C28A C30A 109.3(3)
C29A C28A C30A 108.6(2)
C31C C28A C30A 75.9(11)
C30C C28A C30A 38.0(11)
C29C C28A C30A 139.1(12)
C27A C28A C31A 113.6(3)
C29A C28A C31A 108.6(2)
C31C C28A C31A 33.5(11)
C30C C28A C31A 134.3(11)
C29C C28A C31A 78.7(11)
C30A C28A C31A 108.3(2)
C28A C29A H29A 109.5
C28A C29A H29B 109.5
C28A C29A H29C 109.5
C28A C30A H30A 109.5
C28A C30A H30B 109.5
C28A C30A H30C 109.5
C28A C31A H31A 109.5
C28A C31A H31B 109.5
C28A C31A H31C 109.5
C28A C29C H29D 109.5
C28A C29C H29E 109.5
H29D C29C H29E 109.5
C28A C29C H29F 109.5
H29D C29C H29F 109.5
H29E C29C H29F 109.5
C28A C30C H30D 109.5
C28A C30C H30E 109.5
H30D C30C H30E 109.5
C28A C30C H30F 109.5
H30D C30C H30F 109.5
H30E C30C H30F 109.5
C28A C31C H31D 109.5
C28A C31C H31E 109.5
H31D C31C H31E 109.5
C28A C31C H31F 109.5
H31D C31C H31F 109.5
H31E C31C H31F 109.5
C3B C1B C2B 110.8(3)
C3B C1B P1B 111.5(3)
C2B C1B P1B 108.9(3)
C3B C1B H1D 108.5
C2B C1B H1D 108.5
P1B C1B H1D 108.5
C1B C2B H2D 109.5
C1B C2B H2E 109.5
H2D C2B H2E 109.5
C1B C2B H2F 109.5
H2D C2B H2F 109.5
H2E C2B H2F 109.5
C1B C3B H3D 109.5
C1B C3B H3E 109.5
H3D C3B H3E 109.5
C1B C3B H3F 109.5
H3D C3B H3F 109.5
H3E C3B H3F 109.5
C6B C4B C5B 110.4(3)
C6B C4B P1B 114.6(3)
C5B C4B P1B 110.4(2)
C6B C4B H4D 107.0
C5B C4B H4D 107.0
P1B C4B H4D 107.0
C4B C5B H5D 109.5
C4B C5B H5E 109.5
H5D C5B H5E 109.5
C4B C5B H5F 109.5
H5D C5B H5F 109.5
H5E C5B H5F 109.5
C4B C6B H6D 109.5
C4B C6B H6E 109.5
H6D C6B H6E 109.5
C4B C6B H6F 109.5
H6D C6B H6F 109.5
H6E C6B H6F 109.5
C8B C7B C13B 120.1(3)
C8B C7B P1B 124.4(3)
C13B C7B P1B 115.5(2)
C9B C8B C7B 121.5(4)
C9B C8B H8D 119.2
C7B C8B H8D 119.2
C11B C9B C8B 117.9(3)
C11B C9B C10B 120.8(4)
C8B C9B C10B 121.3(4)
C9B C10B H10D 109.5
C9B C10B H10E 109.5
H10D C10B H10E 109.5
C9B C10B H10F 109.5
H10D C10B H10F 109.5
H10E C10B H10F 109.5
C12B C11B C9B 121.8(4)
C12B C11B H11D 119.1
C9B C11B H11D 119.1
C11B C12B C13B 120.5(4)
C11B C12B H12D 119.8
C13B C12B H12D 119.8
C7B C13B C12B 118.3(3)
C7B C13B N1B 119.1(3)
C12B C13B N1B 122.6(3)
C21B C14B C16B 117.1(3)
C21B C14B N1B 119.0(3)
C16B C14B N1B 123.9(3)
C25B C15B H15D 109.5
C25B C15B H15E 109.5
H15D C15B H15E 109.5
C25B C15B H15F 109.5
H15D C15B H15F 109.5
H15E C15B H15F 109.5
C17B C16B C14B 121.2(4)
C17B C16B H16D 119.4
C14B C16B H16D 119.4
C16B C17B C18B 122.4(4)
C16B C17B H17D 118.8
C18B C17B H17D 118.8
C20B C18B C17B 116.5(4)
C20B C18B C19B 121.7(4)
C17B C18B C19B 121.8(4)
C18B C19B H19D 109.5
C18B C19B H19E 109.5
H19D C19B H19E 109.5
C18B C19B H19F 109.5
H19D C19B H19F 109.5
H19E C19B H19F 109.5
C18B C20B C21B 122.5(4)
C18B C20B H20D 118.7
C21B C20B H20D 118.7
C20B C21B C14B 120.3(3)
C20B C21B P2B 125.2(3)
C14B C21B P2B 114.4(3)
C23B C22B C24B 110.0(3)
C23B C22B P2B 114.3(3)
C24B C22B P2B 110.4(3)
C23B C22B H22D 107.3
C24B C22B H22D 107.3
P2B C22B H22D 107.3
C22B C23B H23D 109.5
C22B C23B H23E 109.5
H23D C23B H23E 109.5
C22B C23B H23F 109.5
H23D C23B H23F 109.5
H23E C23B H23F 109.5
C22B C24B H24D 109.5
C22B C24B H24E 109.5
H24D C24B H24E 109.5
C22B C24B H24F 109.5
H24D C24B H24F 109.5
H24E C24B H24F 109.5
C15B C25B C26B 111.6(3)
C15B C25B P2B 112.2(3)
C26B C25B P2B 108.5(3)
C15B C25B H25D 108.1
C26B C25B H25D 108.1
P2B C25B H25D 108.1
C25B C26B H26D 109.5
C25B C26B H26E 109.5
H26D C26B H26E 109.5
C25B C26B H26F 109.5
H26D C26B H26F 109.5
H26E C26B H26F 109.5
C28B C27B Ti1B 150.7(3)
C28B C27B H27D 104.6
Ti1B C27B H27D 104.6
C31B C28B C30B 110.1(4)
C31B C28B C27B 110.1(4)
C30B C28B C27B 108.1(3)
C31B C28B C29B 109.2(4)
C30B C28B C29B 106.8(4)
C27B C28B C29B 112.4(4)
C28B C29B H29G 109.5
C28B C29B H29H 109.5
H29G C29B H29H 109.5
C28B C29B H29I 109.5
H29G C29B H29I 109.5
H29H C29B H29I 109.5
C28B C30B H30G 109.5
C28B C30B H30H 109.5
H30G C30B H30H 109.5
C28B C30B H30I 109.5
H30G C30B H30I 109.5
H30H C30B H30I 109.5
C28B C31B H31G 109.5
C28B C31B H31H 109.5
H31G C31B H31H 109.5
C28B C31B H31I 109.5
H31G C31B H31I 109.5
H31H C31B H31I 109.5
C1S C2S C3S 113(2)
C1S C2S H2S1 109.0
C3S C2S H2S1 109.0
C1S C2S H2S2 109.0
C3S C2S H2S2 109.0
H2S1 C2S H2S2 107.8
C4S C3S C2S 112(3)
C4S C3S H3S1 109.1
C2S C3S H3S1 109.1
C4S C3S H3S2 109.1
C2S C3S H3S2 109.1
H3S1 C3S H3S2 107.9
C3S C4S C5S 114(3)
C3S C4S H4S1 108.9
C5S C4S H4S1 108.9
C3S C4S H4S2 108.9
C5S C4S H4S2 108.9
H4S1 C4S H4S2 107.7
C4S C5S H5S1 109.5
C4S C5S H5S2 109.5
H5S1 C5S H5S2 109.5
C4S C5S H5S3 109.5
H5S1 C5S H5S3 109.5
H5S2 C5S H5S3 109.5
C2D C1D H1D1 109.5
C2D C1D H1D2 109.5
H1D1 C1D H1D2 109.5
C2D C1D H1D3 109.5
H1D1 C1D H1D3 109.5
H1D2 C1D H1D3 109.5
C3D C2D C1D 117(2)
C3D C2D H2D1 108.0
C1D C2D H2D1 108.0
C3D C2D H2D2 108.0
C1D C2D H2D2 108.0
H2D1 C2D H2D2 107.2
C4D C3D C2D 126(3)
C4D C3D H3D1 105.7
C2D C3D H3D1 105.7
C4D C3D H3D2 105.7
C2D C3D H3D2 105.7
H3D1 C3D H3D2 106.2
C3D C4D C5D 127(3)
C3D C4D H4D1 105.7
C5D C4D H4D1 105.7
C3D C4D H4D2 105.7
C5D C4D H4D2 105.7
H4D1 C4D H4D2 106.1
C4D C5D H5D1 109.5
C4D C5D H5D2 109.5
H5D1 C5D H5D2 109.5
C4D C5D H5D3 109.5
H5D1 C5D H5D3 109.5
H5D2 C5D H5D3 109.5

loop_
_geom_bond_atom_site_label_1
_geom_bond_atom_site_label_2
_geom_bond_distance
Ti1A C27A 1.871(4)
Ti1A N1A 2.080(3)
Ti1A Cl1A 2.2903(11)
Ti1A P1A 2.5887(11)
Ti1A P2A 2.6036(11)
Ti1B C27B 1.866(4)
Ti1B N1B 2.082(3)
Ti1B Cl1B 2.2828(11)
Ti1B P1B 2.5725(10)
Ti1B P2B 2.6017(11)
P1A C7A 1.811(3)
P1A C1A 1.848(4)
P1A C4A 1.851(4)
P2A C20A 1.817(4)
P2A C24A 1.850(4)
P2A C21A 1.870(4)
P1B C7B 1.814(3)
P1B C1B 1.845(4)
P1B C4B 1.853(4)
P2B C21B 1.814(4)
P2B C25B 1.851(3)
P2B C22B 1.866(4)
N1A C13A 1.418(4)
N1A C14A 1.425(4)
N1B C14B 1.414(4)
N1B C13B 1.424(4)
C1A C2A 1.517(5)
C1A C3A 1.521(5)
C1A H1A 1.0000
C2A H2A 0.9800
C2A H2B 0.9800
C2A H2C 0.9800
C3A H3A 0.9800
C3A H3B 0.9800
C3A H3C 0.9800
C4A C6A 1.518(6)
C4A C5A 1.521(6)
C4A H4A 1.0000
C5A H5A 0.9800
C5A H5B 0.9800
C5A H5C 0.9800
C6A H6A 0.9800
C6A H6B 0.9800
C6A H6C 0.9800
C7A C8A 1.411(5)
C7A C13A 1.411(5)
C8A C9A 1.378(5)
C8A H8A 0.9500
C9A C11A 1.394(5)
C9A C10A 1.519(5)
C10A H10A 0.9800
C10A H10B 0.9800
C10A H10C 0.9800
C11A C12A 1.381(5)
C11A H11A 0.9500
C12A C13A 1.402(5)
C12A H12A 0.9500
C14A C15A 1.401(5)
C14A C20A 1.411(5)
C15A C16A 1.396(5)
C15A H15A 0.9500
C16A C17A 1.392(5)
C16A H16A 0.9500
C17A C19A 1.385(5)
C17A C18A 1.524(5)
C18A H18A 0.9800
C18A H18B 0.9800
C18A H18C 0.9800
C19A C20A 1.397(5)
C19A H19A 0.9500
C21A C22A 1.528(5)
C21A C23A 1.537(5)
C21A H21A 1.0000
C22A H22A 0.9800
C22A H22B 0.9800
C22A H22C 0.9800
C23A H23A 0.9800
C23A H23B 0.9800
C23A H23C 0.9800
C24A C25A 1.524(5)
C24A C26A 1.548(6)
C24A H24A 1.0000
C25A H25A 0.9800
C25A H25B 0.9800
C25A H25C 0.9800
C26A H26A 0.9800
C26A H26B 0.9800
C26A H26C 0.9800
C27A C28A 1.515(5)
C27A H27A 0.9500
C28A C29A 1.540(3)
C28A C31C 1.541(3)
C28A C30C 1.541(3)
C28A C29C 1.541(3)
C28A C30A 1.541(3)
C28A C31A 1.541(3)
C29A H29A 0.9800
C29A H29B 0.9800
C29A H29C 0.9800
C30A H30A 0.9800
C30A H30B 0.9800
C30A H30C 0.9800
C31A H31A 0.9800
C31A H31B 0.9800
C31A H31C 0.9800
C29C H29D 0.9800
C29C H29E 0.9800
C29C H29F 0.9800
C30C H30D 0.9800
C30C H30E 0.9800
C30C H30F 0.9800
C31C H31D 0.9800
C31C H31E 0.9800
C31C H31F 0.9800
C1B C3B 1.518(5)
C1B C2B 1.541(5)
C1B H1D 1.0000
C2B H2D 0.9800
C2B H2E 0.9800
C2B H2F 0.9800
C3B H3D 0.9800
C3B H3E 0.9800
C3B H3F 0.9800
C4B C6B 1.524(5)
C4B C5B 1.525(5)
C4B H4D 1.0000
C5B H5D 0.9800
C5B H5E 0.9800
C5B H5F 0.9800
C6B H6D 0.9800
C6B H6E 0.9800
C6B H6F 0.9800
C7B C8B 1.400(5)
C7B C13B 1.402(5)
C8B C9B 1.391(5)
C8B H8D 0.9500
C9B C11B 1.388(6)
C9B C10B 1.525(5)
C10B H10D 0.9800
C10B H10E 0.9800
C10B H10F 0.9800
C11B C12B 1.388(5)
C11B H11D 0.9500
C12B C13B 1.405(5)
C12B H12D 0.9500
C14B C21B 1.409(5)
C14B C16B 1.411(5)
C15B C25B 1.528(5)
C15B H15D 0.9800
C15B H15E 0.9800
C15B H15F 0.9800
C16B C17B 1.378(5)
C16B H16D 0.9500
C17B C18B 1.397(6)
C17B H17D 0.9500
C18B C20B 1.392(5)
C18B C19B 1.517(5)
C19B H19D 0.9800
C19B H19E 0.9800
C19B H19F 0.9800
C20B C21B 1.399(5)
C20B H20D 0.9500
C22B C23B 1.526(5)
C22B C24B 1.534(5)
C22B H22D 1.0000
C23B H23D 0.9800
C23B H23E 0.9800
C23B H23F 0.9800
C24B H24D 0.9800
C24B H24E 0.9800
C24B H24F 0.9800
C25B C26B 1.528(5)
C25B H25D 1.0000
C26B H26D 0.9800
C26B H26E 0.9800
C26B H26F 0.9800
C27B C28B 1.532(5)
C27B H27D 0.9500
C28B C31B 1.519(6)
C28B C30B 1.527(6)
C28B C29B 1.556(6)
C29B H29G 0.9800
C29B H29H 0.9800
C29B H29I 0.9800
C30B H30G 0.9800
C30B H30H 0.9800
C30B H30I 0.9800
C31B H31G 0.9800
C31B H31H 0.9800
C31B H31I 0.9800
C1S C2S 1.371(19)
C1S H1S1 0.9800
C1S H1S2 0.9800
C1S H1S3 0.9800
C2S C3S 1.42(2)
C2S H2S1 0.9900
C2S H2S2 0.9900
C3S C4S 1.39(2)
C3S H3S1 0.9900
C3S H3S2 0.9900
C4S C5S 1.40(2)
C4S H4S1 0.9900
C4S H4S2 0.9900
C5S H5S1 0.9800
C5S H5S2 0.9800
C5S H5S3 0.9800
C1D C2D 1.30(2)
C1D H1D1 0.9800
C1D H1D2 0.9800
C1D H1D3 0.9800
C2D C3D 1.28(2)
C2D H2D1 0.9900
C2D H2D2 0.9900
C3D C4D 1.23(2)
C3D H3D1 0.9900
C3D H3D2 0.9900
C4D C5D 1.27(2)
C4D H4D1 0.9900
C4D H4D2 0.9900
C5D H5D1 0.9800
C5D H5D2 0.9800
C5D H5D3 0.9800

loop_
_geom_torsion_atom_site_label_1
_geom_torsion_atom_site_label_2
_geom_torsion_atom_site_label_3
_geom_torsion_atom_site_label_4
_geom_torsion
C27A Ti1A P1A C7A 89.70(16)
N1A Ti1A P1A C7A -25.32(14)
Cl1A Ti1A P1A C7A -156.36(11)
P2A Ti1A P1A C7A -33.32(14)
C27A Ti1A P1A C1A -25.49(19)
N1A Ti1A P1A C1A -140.52(16)
Cl1A Ti1A P1A C1A 88.44(15)
P2A Ti1A P1A C1A -148.52(15)
C27A Ti1A P1A C4A -158.1(2)
N1A Ti1A P1A C4A 86.91(18)
Cl1A Ti1A P1A C4A -44.13(16)
P2A Ti1A P1A C4A 78.91(18)
C27A Ti1A P2A C20A -142.77(17)
N1A Ti1A P2A C20A -27.34(14)
Cl1A Ti1A P2A C20A 103.22(12)
P1A Ti1A P2A C20A -19.30(14)
C27A Ti1A P2A C24A 101.7(2)
N1A Ti1A P2A C24A -142.91(18)
Cl1A Ti1A P2A C24A -12.35(17)
P1A Ti1A P2A C24A -134.87(17)
C27A Ti1A P2A C21A -32.34(19)
N1A Ti1A P2A C21A 83.08(16)
Cl1A Ti1A P2A C21A -146.36(15)
P1A Ti1A P2A C21A 91.12(16)
C27B Ti1B P1B C7B 84.69(16)
N1B Ti1B P1B C7B -27.66(14)
Cl1B Ti1B P1B C7B -162.50(11)
P2B Ti1B P1B C7B -44.43(14)
C27B Ti1B P1B C1B -30.29(19)
N1B Ti1B P1B C1B -142.64(17)
Cl1B Ti1B P1B C1B 82.52(15)
P2B Ti1B P1B C1B -159.40(15)
C27B Ti1B P1B C4B -164.31(18)
N1B Ti1B P1B C4B 83.34(16)
Cl1B Ti1B P1B C4B -51.50(14)
P2B Ti1B P1B C4B 66.57(16)
C27B Ti1B P2B C21B -137.09(17)
N1B Ti1B P2B C21B -24.77(14)
Cl1B Ti1B P2B C21B 110.02(12)
P1B Ti1B P2B C21B -7.89(15)
C27B Ti1B P2B C25B 107.85(19)
N1B Ti1B P2B C25B -139.83(17)
Cl1B Ti1B P2B C25B -5.04(15)
P1B Ti1B P2B C25B -122.95(15)
C27B Ti1B P2B C22B -26.07(19)
N1B Ti1B P2B C22B 86.25(16)
Cl1B Ti1B P2B C22B -138.96(14)
P1B Ti1B P2B C22B 103.13(16)
C27A Ti1A N1A C13A -59.3(3)
Cl1A Ti1A N1A C13A 121.1(2)
P1A Ti1A N1A C13A 34.2(2)
P2A Ti1A N1A C13A -149.9(2)
C27A Ti1A N1A C14A 127.0(3)
Cl1A Ti1A N1A C14A -52.6(3)
P1A Ti1A N1A C14A -139.5(2)
P2A Ti1A N1A C14A 36.4(2)
C27B Ti1B N1B C14B 126.4(3)
Cl1B Ti1B N1B C14B -52.8(3)
P1B Ti1B N1B C14B -138.7(3)
P2B Ti1B N1B C14B 32.6(2)
C27B Ti1B N1B C13B -58.8(3)
Cl1B Ti1B N1B C13B 122.0(2)
P1B Ti1B N1B C13B 36.0(2)
P2B Ti1B N1B C13B -152.6(2)
C7A P1A C1A C2A -51.0(3)
C4A P1A C1A C2A -163.0(3)
Ti1A P1A C1A C2A 58.7(3)
C7A P1A C1A C3A -173.5(3)
C4A P1A C1A C3A 74.6(3)
Ti1A P1A C1A C3A -63.7(3)
C7A P1A C4A C6A 66.7(3)
C1A P1A C4A C6A 179.5(3)
Ti1A P1A C4A C6A -40.3(3)
C7A P1A C4A C5A -59.3(4)
C1A P1A C4A C5A 53.5(4)
Ti1A P1A C4A C5A -166.3(3)
C1A P1A C7A C8A -31.3(3)
C4A P1A C7A C8A 79.3(3)
Ti1A P1A C7A C8A -158.2(3)
C1A P1A C7A C13A 147.1(3)
C4A P1A C7A C13A -102.3(3)
Ti1A P1A C7A C13A 20.1(3)
C13A C7A C8A C9A 0.0(5)
P1A C7A C8A C9A 178.2(3)
C7A C8A C9A C11A -2.2(5)
C7A C8A C9A C10A 179.3(3)
C8A C9A C11A C12A 2.6(5)
C10A C9A C11A C12A -178.8(3)
C9A C11A C12A C13A -0.9(6)
C11A C12A C13A C7A -1.4(5)
C11A C12A C13A N1A -179.3(3)
C8A C7A C13A C12A 1.8(5)
P1A C7A C13A C12A -176.7(3)
C8A C7A C13A N1A 179.8(3)
P1A C7A C13A N1A 1.3(4)
C14A N1A C13A C12A -40.5(4)
Ti1A N1A C13A C12A 145.6(3)
C14A N1A C13A C7A 141.6(3)
Ti1A N1A C13A C7A -32.3(4)
C13A N1A C14A C15A -29.8(5)
Ti1A N1A C14A C15A 144.2(3)
C13A N1A C14A C20A 152.3(3)
Ti1A N1A C14A C20A -33.8(4)
C20A C14A C15A C16A -0.4(5)
N1A C14A C15A C16A -178.4(3)
C14A C15A C16A C17A 0.0(5)
C15A C16A C17A C19A 0.5(5)
C15A C16A C17A C18A 179.4(3)
C16A C17A C19A C20A -0.5(5)
C18A C17A C19A C20A -179.4(3)
C17A C19A C20A C14A 0.1(5)
C17A C19A C20A P2A 178.2(3)
C15A C14A C20A C19A 0.4(5)
N1A C14A C20A C19A 178.5(3)
C15A C14A C20A P2A -177.9(3)
N1A C14A C20A P2A 0.2(4)
C24A P2A C20A C19A -28.0(3)
C21A P2A C20A C19A 82.3(3)
Ti1A P2A C20A C19A -156.0(3)
C24A P2A C20A C14A 150.2(3)
C21A P2A C20A C14A -99.5(3)
Ti1A P2A C20A C14A 22.2(3)
C20A P2A C21A C22A -63.5(3)
C24A P2A C21A C22A 48.6(3)
Ti1A P2A C21A C22A -169.7(3)
C20A P2A C21A C23A 61.1(3)
C24A P2A C21A C23A 173.3(3)
Ti1A P2A C21A C23A -45.1(3)
C20A P2A C24A C25A -56.3(3)
C21A P2A C24A C25A -166.5(3)
Ti1A P2A C24A C25A 54.3(3)
C20A P2A C24A C26A -179.9(3)
C21A P2A C24A C26A 69.9(3)
Ti1A P2A C24A C26A -69.4(3)
N1A Ti1A C27A C28A -162.1(5)
Cl1A Ti1A C27A C28A 17.5(6)
P1A Ti1A C27A C28A 119.2(6)
P2A Ti1A C27A C28A -85.9(6)
Ti1A C27A C28A C29A -9.9(7)
Ti1A C27A C28A C31C -167.6(15)
Ti1A C27A C28A C30C 68.0(15)
Ti1A C27A C28A C29C -47.1(14)
Ti1A C27A C28A C30A 108.3(6)
Ti1A C27A C28A C31A -130.6(6)
C7B P1B C1B C3B -57.3(3)
C4B P1B C1B C3B -168.9(3)
Ti1B P1B C1B C3B 51.6(3)
C7B P1B C1B C2B -179.8(3)
C4B P1B C1B C2B 68.5(3)
Ti1B P1B C1B C2B -70.9(3)
C7B P1B C4B C6B -56.0(3)
C1B P1B C4B C6B 57.0(3)
Ti1B P1B C4B C6B -161.2(2)
C7B P1B C4B C5B 69.4(3)
C1B P1B C4B C5B -177.6(3)
Ti1B P1B C4B C5B -35.8(3)
C1B P1B C7B C8B -28.1(3)
C4B P1B C7B C8B 82.5(3)
Ti1B P1B C7B C8B -155.6(3)
C1B P1B C7B C13B 150.4(3)
C4B P1B C7B C13B -99.0(3)
Ti1B P1B C7B C13B 22.8(3)
C13B C7B C8B C9B -0.3(5)
P1B C7B C8B C9B 178.1(3)
C7B C8B C9B C11B -0.9(6)
C7B C8B C9B C10B -179.7(4)
C8B C9B C11B C12B 0.7(6)
C10B C9B C11B C12B 179.5(4)
C9B C11B C12B C13B 0.7(6)
C8B C7B C13B C12B 1.7(5)
P1B C7B C13B C12B -176.8(3)
C8B C7B C13B N1B 178.4(3)
P1B C7B C13B N1B -0.1(4)
C11B C12B C13B C7B -2.0(6)
C11B C12B C13B N1B -178.5(4)
C14B N1B C13B C7B 142.1(3)
Ti1B N1B C13B C7B -32.9(4)
C14B N1B C13B C12B -41.3(5)
Ti1B N1B C13B C12B 143.7(3)
C13B N1B C14B C21B 155.8(3)
Ti1B N1B C14B C21B -29.4(4)
C13B N1B C14B C16B -27.9(5)
Ti1B N1B C14B C16B 146.9(3)
C21B C14B C16B C17B 0.1(5)
N1B C14B C16B C17B -176.3(3)
C14B C16B C17B C18B 1.0(6)
C16B C17B C18B C20B -1.3(6)
C16B C17B C18B C19B 178.2(4)
C17B C18B C20B C21B 0.6(6)
C19B C18B C20B C21B -179.0(4)
C18B C20B C21B C14B 0.5(6)
C18B C20B C21B P2B 177.3(3)
C16B C14B C21B C20B -0.9(5)
N1B C14B C21B C20B 175.7(3)
C16B C14B C21B P2B -177.9(3)
N1B C14B C21B P2B -1.3(4)
C25B P2B C21B C20B -28.0(4)
C22B P2B C21B C20B 81.7(4)
Ti1B P2B C21B C20B -155.8(3)
C25B P2B C21B C14B 148.9(3)
C22B P2B C21B C14B -101.4(3)
Ti1B P2B C21B C14B 21.0(3)
C21B P2B C22B C23B -62.4(3)
C25B P2B C22B C23B 49.1(3)
Ti1B P2B C22B C23B -169.3(2)
C21B P2B C22B C24B 62.2(3)
C25B P2B C22B C24B 173.7(3)
Ti1B P2B C22B C24B -44.7(3)
C21B P2B C25B C15B -57.0(3)
C22B P2B C25B C15B -167.1(3)
Ti1B P2B C25B C15B 53.4(3)
C21B P2B C25B C26B 179.3(3)
C22B P2B C25B C26B 69.2(3)
Ti1B P2B C25B C26B -70.3(3)
N1B Ti1B C27B C28B -163.1(5)
Cl1B Ti1B C27B C28B 16.2(6)
P1B Ti1B C27B C28B 117.6(5)
P2B Ti1B C27B C28B -85.7(5)
Ti1B C27B C28B C31B -34.3(7)
Ti1B C27B C28B C30B 86.0(6)
Ti1B C27B C28B C29B -156.4(5)
C1S C2S C3S C4S -100(4)
C2S C3S C4S C5S 179(3)
C1D C2D C3D C4D -177(3)
C2D C3D C4D C5D -91(6)
